data_4060025
loop_
_publ_author_name
'Kilian P. Tellmann'
'Vernon C. Gibson'
'Andrew J. P. White'
'David J. Williams'

_publ_section_title
;
 Selective Dimerization/Oligomerization of \a-Olefins by Cobalt
 Bis(imino)pyridine Catalysts Stabilized by Trifluoromethyl
 Substituents: Group 9 Metal Catalysts with Productivities Matching
 Those of Iron Systems
;
_journal_name_full Organometallics
_journal_page_first 280
_journal_page_last 286
_journal_paper_doi 10.1021/om049297q
_journal_volume 24
_journal_year 2005
_chemical_formula_sum 'C24 H17 Br2 Cl2 Co F8 N3'
_chemical_formula_weight 789.06
_chemical_name_systematic
; 
 ? 
;
_space_group_IT_number 61
_symmetry_cell_setting orthorhombic
_symmetry_space_group_name_Hall '-P 2ac 2ab'
_symmetry_space_group_name_H-M 'P b c a'
_atom_sites_solution_hydrogens geom
_atom_sites_solution_primary direct
_atom_sites_solution_secondary difmap
_audit_creation_method SHELXL-97
_cell_angle_alpha 90.00
_cell_angle_beta 90.00
_cell_angle_gamma 90.00
_cell_formula_units_Z 8
_cell_length_a 15.8359(19)
_cell_length_b 18.0027(18)
_cell_length_c 20.0598(17)
_cell_measurement_reflns_used 30
_cell_measurement_temperature 183(2)
_cell_measurement_theta_max 12.48
_cell_measurement_theta_min 5.15
_cell_volume 5718.8(10)
_computing_cell_refinement 'Bruker XSCANS'
_computing_data_collection 'Bruker XSCANS'
_computing_data_reduction 'Bruker SHELXTL'
_computing_molecular_graphics 'Bruker SHELXTL'
_computing_publication_material 'Bruker SHELXTL'
_computing_structure_refinement 'SHELXL-97 (Sheldrick, 1997)'
_computing_structure_solution 'SHELXS-97 (Sheldrick, 1990)'
_diffrn_ambient_temperature 183(2)
_diffrn_measured_fraction_theta_full 0.992
_diffrn_measured_fraction_theta_max 0.992
_diffrn_measurement_device_type 'Bruker P4'
_diffrn_measurement_method '\w scans'
_diffrn_radiation_monochromator graphite
_diffrn_radiation_source 'fine-focus sealed tube'
_diffrn_radiation_type MoK\a
_diffrn_radiation_wavelength 0.71073
_diffrn_reflns_av_R_equivalents 0.0000
_diffrn_reflns_av_sigmaI/netI 0.0847
_diffrn_reflns_limit_h_max 18
_diffrn_reflns_limit_h_min 0
_diffrn_reflns_limit_k_max 21
_diffrn_reflns_limit_k_min 0
_diffrn_reflns_limit_l_max 23
_diffrn_reflns_limit_l_min 0
_diffrn_reflns_number 5000
_diffrn_reflns_theta_full 25.00
_diffrn_reflns_theta_max 25.00
_diffrn_reflns_theta_min 1.99
_diffrn_standards_decay_% 12.75
_diffrn_standards_interval_count 97
_diffrn_standards_number 3
_exptl_absorpt_coefficient_mu 3.654
_exptl_absorpt_correction_T_max 0.1506
_exptl_absorpt_correction_T_min 0.1198
_exptl_absorpt_correction_type Ellipsoidal
_exptl_crystal_colour Brown
_exptl_crystal_density_diffrn 1.833
_exptl_crystal_density_method 'not measured'
_exptl_crystal_description prisms
_exptl_crystal_F_000 3080
_exptl_crystal_size_max 0.50
_exptl_crystal_size_mid 0.43
_exptl_crystal_size_min 0.40
_refine_diff_density_max 0.618
_refine_diff_density_min -0.500
_refine_diff_density_rms 0.116
_refine_ls_extinction_coef 0.00039(8)
_refine_ls_extinction_expression Fc^*^=kFc[1+0.001xFc^2^\l^3^/sin(2\q)]^-1/4^
_refine_ls_extinction_method SHELXL
_refine_ls_goodness_of_fit_ref 0.962
_refine_ls_hydrogen_treatment mixed
_refine_ls_matrix_type full
_refine_ls_number_parameters 364
_refine_ls_number_reflns 5000
_refine_ls_number_restraints 0
_refine_ls_restrained_S_all 0.962
_refine_ls_R_factor_all 0.1051
_refine_ls_R_factor_gt 0.0522
_refine_ls_shift/su_max 0.001
_refine_ls_shift/su_mean 0.000
_refine_ls_structure_factor_coef Fsqd
_refine_ls_weighting_details 'calc w=1/[\s^2^(Fo^2^)+(0.0481P)^2^+0.0000P] where P=(Fo^2^+2Fc^2^)/3'
_refine_ls_weighting_scheme calc
_refine_ls_wR_factor_gt 0.1007
_refine_ls_wR_factor_ref 0.1140
_reflns_number_gt 3127
_reflns_number_total 5000
_reflns_threshold_expression >2sigma(I)
_cod_depositor_comments
;
The following automatic conversions were performed:
'_symmetry_cell_setting' value 'Orthorhombic' changed to 'orthorhombic'
according to '/home/saulius/struct/CIF-dictionaries/cif_core.dic'
dictionary named 'cif_core.dic' version 2.4.1 from 2010-06-29.

Automatic conversion script
Id: cif_fix_enum 1527 2010-12-29 10:47:43Z saulius 
;
_cod_original_sg_symbol_H-M Pbca
_cod_database_code 4060025

loop_
_symmetry_equiv_pos_as_xyz
'x, y, z'
'-x+1/2, -y, z+1/2'
'-x, y+1/2, -z+1/2'
'x+1/2, -y+1/2, -z'
'-x, -y, -z'
'x-1/2, y, -z-1/2'
'x, -y-1/2, z-1/2'
'-x-1/2, y-1/2, z'

loop_
_atom_site_label
_atom_site_type_symbol
_atom_site_fract_x
_atom_site_fract_y
_atom_site_fract_z
_atom_site_U_iso_or_equiv
_atom_site_adp_type
_atom_site_occupancy
_atom_site_symmetry_multiplicity
_atom_site_calc_flag
_atom_site_refinement_flags
Co Co 0.78161(5) 0.24328(5) 0.42528(4) 0.0245(2) Uani 1 1 d .
Br1 Br 0.87315(4) 0.30181(4) 0.50795(3) 0.03125(17) Uani 1 1 d .
Br2 Br 0.86318(5) 0.14010(4) 0.38243(3) 0.03625(19) Uani 1 1 d .
N1 N 0.6807(3) 0.3155(3) 0.4380(3) 0.0266(12) Uani 1 1 d .
C2 C 0.6222(4) 0.2997(4) 0.4841(3) 0.0309(13) Uani 1 1 d .
C3 C 0.5533(5) 0.3468(4) 0.4943(4) 0.0387(17) Uani 1 1 d .
H3A H 0.5106 0.3348 0.5257 0.046 Uiso 1 1 calc R
C4 C 0.5490(5) 0.4116(4) 0.4571(4) 0.0409(18) Uani 1 1 d .
H4A H 0.5040 0.4455 0.4644 0.049 Uiso 1 1 calc R
C5 C 0.6087(5) 0.4273(4) 0.4100(4) 0.0393(18) Uani 1 1 d .
H5A H 0.6058 0.4717 0.3845 0.047 Uiso 1 1 calc R
C6 C 0.6738(4) 0.3767(4) 0.4001(3) 0.0278(14) Uani 1 1 d .
C7 C 0.6369(4) 0.2287(4) 0.5182(3) 0.0295(14) Uani 1 1 d .
N7 N 0.6979(3) 0.1894(3) 0.4938(3) 0.0275(11) Uani 1 1 d .
C8 C 0.5831(4) 0.2070(5) 0.5764(3) 0.0382(17) Uani 1 1 d .
H8A H 0.5249 0.1989 0.5613 0.057 Uiso 1 1 calc R
H8B H 0.5841 0.2467 0.6098 0.057 Uiso 1 1 calc R
H8C H 0.6050 0.1611 0.5962 0.057 Uiso 1 1 calc R
C9 C 0.7404(4) 0.3790(4) 0.3473(3) 0.0274(14) Uani 1 1 d .
N9 N 0.7854(3) 0.3219(3) 0.3430(2) 0.0282(12) Uani 1 1 d .
C10 C 0.7428(5) 0.4455(4) 0.3015(4) 0.0424(18) Uani 1 1 d .
H10A H 0.7947 0.4442 0.2750 0.064 Uiso 1 1 calc R
H10B H 0.7415 0.4911 0.3281 0.064 Uiso 1 1 calc R
H10C H 0.6938 0.4443 0.2717 0.064 Uiso 1 1 calc R
C11 C 0.7222(4) 0.1203(4) 0.5231(3) 0.0275(14) Uani 1 1 d .
C12 C 0.6910(4) 0.0522(4) 0.5005(4) 0.0359(16) Uani 1 1 d .
C13 C 0.7209(5) -0.0128(4) 0.5273(4) 0.0438(18) Uani 1 1 d .
H13A H 0.6989 -0.0592 0.5130 0.053 Uiso 1 1 calc R
C14 C 0.7820(6) -0.0101(4) 0.5742(4) 0.050(2) Uani 1 1 d .
F14A F 0.8125(4) -0.0746(3) 0.6010(3) 0.0751(17) Uani 1 1 d .
C15 C 0.8148(5) 0.0551(5) 0.5980(4) 0.0449(19) Uani 1 1 d .
H15A H 0.8565 0.0553 0.6321 0.054 Uiso 1 1 calc R
C16 C 0.7852(5) 0.1203(4) 0.5708(3) 0.0382(16) Uani 1 1 d .
H16A H 0.8084 0.1663 0.5852 0.046 Uiso 1 1 calc R
C17 C 0.6227(6) 0.0496(4) 0.4489(4) 0.0448(18) Uani 1 1 d .
F17A F 0.5493(3) 0.0759(4) 0.4706(3) 0.0756(18) Uani 1 1 d .
F17B F 0.6407(4) 0.0900(3) 0.3947(2) 0.0660(15) Uani 1 1 d .
F17C F 0.6088(4) -0.0184(3) 0.4266(3) 0.0721(16) Uani 1 1 d .
C18 C 0.8483(4) 0.3128(4) 0.2929(3) 0.0305(15) Uani 1 1 d .
C19 C 0.8319(4) 0.2703(4) 0.2361(3) 0.0311(15) Uani 1 1 d .
C20 C 0.8976(4) 0.2571(4) 0.1903(3) 0.0372(16) Uani 1 1 d .
H20A H 0.8877 0.2286 0.1512 0.045 Uiso 1 1 calc R
C21 C 0.9757(4) 0.2859(4) 0.2030(4) 0.0382(18) Uani 1 1 d .
F21A F 1.0394(3) 0.2701(3) 0.1599(2) 0.0582(13) Uani 1 1 d .
C22 C 0.9926(5) 0.3292(4) 0.2580(4) 0.0443(19) Uani 1 1 d .
H22A H 1.0474 0.3493 0.2649 0.053 Uiso 1 1 calc R
C23 C 0.9284(4) 0.3427(4) 0.3029(4) 0.0369(16) Uani 1 1 d .
H23A H 0.9390 0.3727 0.3409 0.044 Uiso 1 1 calc R
C24 C 0.7457(5) 0.2429(5) 0.2218(4) 0.047(2) Uani 1 1 d .
F24A F 0.6910(3) 0.2997(3) 0.2157(3) 0.0627(14) Uani 1 1 d .
F24B F 0.7144(3) 0.2000(3) 0.2694(3) 0.0710(16) Uani 1 1 d .
F24C F 0.7408(3) 0.2069(4) 0.1642(3) 0.0702(16) Uani 1 1 d .
C30 C 0.4770(7) 0.0826(5) 0.2758(5) 0.074(3) Uani 1 1 d .
H30A H 0.4394 0.1138 0.2481 0.089 Uiso 1 1 calc R
H30B H 0.5119 0.1159 0.3038 0.089 Uiso 1 1 calc R
Cl1 Cl 0.4160(3) 0.0251(3) 0.32695(18) 0.1319(17) Uani 1 1 d .
Cl2 Cl 0.5411(3) 0.0310(2) 0.22531(19) 0.1166(14) Uani 1 1 d .

loop_
_atom_site_aniso_label
_atom_site_aniso_U_11
_atom_site_aniso_U_22
_atom_site_aniso_U_33
_atom_site_aniso_U_23
_atom_site_aniso_U_13
_atom_site_aniso_U_12
Co 0.0241(4) 0.0251(4) 0.0243(4) 0.0004(3) 0.0025(3) 0.0020(4)
Br1 0.0294(3) 0.0317(3) 0.0326(3) -0.0017(3) -0.0022(3) -0.0013(3)
Br2 0.0420(4) 0.0302(3) 0.0366(4) -0.0038(3) 0.0049(3) 0.0097(3)
N1 0.020(3) 0.034(3) 0.026(3) -0.003(2) 0.001(2) 0.001(2)
C2 0.028(3) 0.037(3) 0.027(3) -0.006(3) -0.001(3) -0.002(3)
C3 0.033(4) 0.043(4) 0.040(4) -0.008(3) 0.013(3) 0.008(3)
C4 0.029(4) 0.042(4) 0.052(4) -0.007(4) 0.005(3) 0.007(3)
C5 0.040(4) 0.025(3) 0.053(4) -0.011(3) -0.006(3) 0.008(3)
C6 0.023(3) 0.031(4) 0.029(3) -0.004(3) -0.005(3) 0.005(3)
C7 0.024(3) 0.040(4) 0.025(3) -0.006(3) -0.001(3) -0.006(3)
N7 0.028(3) 0.025(3) 0.030(3) 0.000(2) 0.001(2) -0.002(2)
C8 0.026(3) 0.058(5) 0.031(3) 0.000(4) 0.007(3) 0.002(3)
C9 0.023(3) 0.029(3) 0.030(3) 0.000(3) -0.004(3) -0.005(3)
N9 0.029(3) 0.033(3) 0.023(3) 0.002(2) -0.003(2) 0.003(2)
C10 0.045(4) 0.031(3) 0.051(4) 0.012(4) -0.003(4) 0.001(3)
C11 0.030(3) 0.029(3) 0.023(3) 0.004(3) 0.008(3) -0.001(3)
C12 0.034(4) 0.041(4) 0.033(4) -0.003(3) 0.006(3) -0.007(3)
C13 0.050(4) 0.031(4) 0.051(4) -0.006(3) 0.008(4) -0.008(4)
C14 0.055(5) 0.040(4) 0.055(5) 0.016(4) 0.013(4) 0.003(4)
F14A 0.094(4) 0.045(3) 0.087(4) 0.029(3) -0.002(3) 0.010(3)
C15 0.040(4) 0.058(5) 0.036(4) 0.008(4) -0.002(3) -0.005(4)
C16 0.042(4) 0.042(4) 0.031(3) 0.004(3) 0.001(3) -0.006(3)
C17 0.053(5) 0.035(4) 0.046(4) -0.003(3) -0.007(4) -0.009(4)
F17A 0.036(3) 0.100(5) 0.091(4) -0.032(4) -0.006(3) -0.002(3)
F17B 0.076(4) 0.070(3) 0.052(3) 0.009(3) -0.023(3) -0.022(3)
F17C 0.102(5) 0.045(3) 0.069(3) -0.018(3) -0.027(3) -0.016(3)
C18 0.033(4) 0.028(3) 0.030(3) 0.010(3) -0.003(3) 0.002(3)
C19 0.033(4) 0.034(4) 0.026(3) 0.005(3) -0.001(3) 0.003(3)
C20 0.043(4) 0.042(4) 0.028(3) 0.013(3) 0.005(3) 0.009(3)
C21 0.024(3) 0.051(5) 0.040(4) 0.018(3) 0.011(3) 0.006(3)
F21A 0.046(3) 0.076(3) 0.053(3) 0.010(2) 0.029(2) 0.012(2)
C22 0.028(4) 0.049(4) 0.056(5) 0.013(4) 0.000(3) 0.000(3)
C23 0.035(4) 0.038(4) 0.038(4) 0.004(3) -0.007(3) -0.002(3)
C24 0.038(4) 0.071(6) 0.031(4) 0.001(4) -0.003(3) -0.002(4)
F24A 0.034(2) 0.086(4) 0.068(3) -0.023(3) -0.017(2) 0.014(3)
F24B 0.056(3) 0.090(4) 0.067(3) 0.011(3) -0.008(3) -0.039(3)
F24C 0.052(3) 0.096(4) 0.063(3) -0.041(3) -0.009(2) -0.006(3)
C30 0.098(8) 0.053(6) 0.072(7) -0.018(5) -0.035(6) 0.026(6)
Cl1 0.094(3) 0.228(5) 0.074(2) -0.016(3) 0.0040(19) -0.030(3)
Cl2 0.115(3) 0.135(3) 0.100(2) -0.005(2) 0.014(2) 0.067(3)

loop_
_atom_type_symbol
_atom_type_description
_atom_type_scat_dispersion_real
_atom_type_scat_dispersion_imag
_atom_type_scat_source
C C 0.0033 0.0016 'International Tables Vol C Tables 4.2.6.8 and 6.1.1.4'
H H 0.0000 0.0000 'International Tables Vol C Tables 4.2.6.8 and 6.1.1.4'
N N 0.0061 0.0033 'International Tables Vol C Tables 4.2.6.8 and 6.1.1.4'
F F 0.0171 0.0103 'International Tables Vol C Tables 4.2.6.8 and 6.1.1.4'
Cl Cl 0.1484 0.1585 'International Tables Vol C Tables 4.2.6.8 and 6.1.1.4'
Co Co 0.3494 0.9721 'International Tables Vol C Tables 4.2.6.8 and 6.1.1.4'
Br Br -0.2901 2.4595 'International Tables Vol C Tables 4.2.6.8 and 6.1.1.4'

loop_
_geom_angle_atom_site_label_1
_geom_angle_atom_site_label_2
_geom_angle_atom_site_label_3
_geom_angle
N1 Co N7 74.2(2)
N1 Co N9 73.0(2)
N7 Co N9 143.0(2)
N1 Co Br2 159.26(15)
N7 Co Br2 102.18(15)
N9 Co Br2 102.42(15)
N1 Co Br1 95.92(15)
N7 Co Br1 97.30(15)
N9 Co Br1 102.59(15)
Br2 Co Br1 104.81(4)
C2 N1 C6 120.5(6)
C2 N1 Co 119.0(5)
C6 N1 Co 120.4(4)
N1 C2 C3 120.9(7)
N1 C2 C7 113.3(6)
C3 C2 C7 125.7(6)
C4 C3 C2 118.0(7)
C5 C4 C3 120.8(7)
C4 C5 C6 118.5(7)
N1 C6 C5 121.1(6)
N1 C6 C9 111.5(5)
C5 C6 C9 127.3(6)
N7 C7 C2 114.7(6)
N7 C7 C8 125.3(6)
C2 C7 C8 120.0(6)
C7 N7 C11 121.4(6)
C7 N7 Co 117.3(5)
C11 N7 Co 119.4(4)
N9 C9 C6 115.3(6)
N9 C9 C10 126.4(6)
C6 C9 C10 118.1(6)
C9 N9 C18 122.7(6)
C9 N9 Co 117.7(4)
C18 N9 Co 118.7(4)
C16 C11 C12 118.7(6)
C16 C11 N7 118.6(6)
C12 C11 N7 122.4(6)
C13 C12 C11 120.0(7)
C13 C12 C17 119.6(7)
C11 C12 C17 120.4(7)
C14 C13 C12 119.4(7)
C13 C14 F14A 119.7(8)
C13 C14 C15 123.1(8)
F14A C14 C15 117.2(8)
C14 C15 C16 117.6(7)
C15 C16 C11 121.3(7)
F17C C17 F17A 107.2(7)
F17C C17 F17B 105.3(6)
F17A C17 F17B 105.1(7)
F17C C17 C12 112.5(7)
F17A C17 C12 113.2(6)
F17B C17 C12 113.0(7)
C23 C18 C19 119.8(6)
C23 C18 N9 119.4(6)
C19 C18 N9 120.6(6)
C18 C19 C20 119.2(7)
C18 C19 C24 120.8(6)
C20 C19 C24 120.0(6)
C21 C20 C19 118.9(7)
F21A C21 C20 118.3(7)
F21A C21 C22 119.0(7)
C20 C21 C22 122.7(7)
C21 C22 C23 118.7(7)
C22 C23 C18 120.6(7)
F24B C24 F24C 108.8(8)
F24B C24 F24A 105.6(7)
F24C C24 F24A 104.8(6)
F24B C24 C19 113.6(6)
F24C C24 C19 112.6(6)
F24A C24 C19 110.9(7)
Cl2 C30 Cl1 110.7(6)

loop_
_geom_bond_atom_site_label_1
_geom_bond_atom_site_label_2
_geom_bond_distance
Co N1 2.076(5)
Co N7 2.142(5)
Co N9 2.176(5)
Co Br2 2.4203(11)
Co Br1 2.4415(10)
N1 C2 1.339(8)
N1 C6 1.344(8)
C2 C3 1.397(10)
C2 C7 1.469(10)
C3 C4 1.386(11)
C4 C5 1.367(11)
C5 C6 1.389(9)
C6 C9 1.495(9)
C7 N7 1.293(8)
C7 C8 1.497(9)
N7 C11 1.429(8)
C9 N9 1.255(9)
C9 C10 1.508(9)
N9 C18 1.424(8)
C11 C16 1.383(10)
C11 C12 1.398(10)
C12 C13 1.372(11)
C12 C17 1.498(11)
C13 C14 1.350(12)
C14 F14A 1.368(9)
C14 C15 1.369(12)
C15 C16 1.378(11)
C17 F17C 1.320(9)
C17 F17A 1.329(10)
C17 F17B 1.339(9)
C18 C23 1.393(10)
C18 C19 1.397(9)
C19 C20 1.407(9)
C19 C24 1.481(10)
C20 C21 1.366(10)
C21 F21A 1.359(8)
C21 C22 1.376(12)
C22 C23 1.379(11)
C24 F24B 1.324(9)
C24 F24C 1.326(9)
C24 F24A 1.346(10)
C30 Cl2 1.709(10)
C30 Cl1 1.748(13)
